data_4307430
loop_
_publ_author_name
'Takuya Shiga'
'Nobuhiro Ito'
'Akiko Hidaka'
'Hisashi \=Okawa'
'Susumu Kitagawa'
'Masaaki Ohba'

_publ_contact_author_address
;Department of Synthetic Chemistry and Biological Chemistry,
Graduate School of Engineering,
Kyoto University,
Katsura, Nishikyo-ku, Kyoto 615-8510, Japan
;
_publ_contact_author_email ohba@sbchem.kyoto-u.ac.jp
_publ_contact_author_fax +81-75-383-2732
_publ_contact_author_name 'Masaaki Ohba'
_publ_contact_author_phone +81-75-383-2807
_publ_section_title
;
Series of Trinuclear NiIILnIIINiII Complexes Derived from
2,6-Di(acetoacetyl)pyridine: Synthesis, Structure, and Magnetism
;
_journal_name_full 'Inorganic Chemistry'
_journal_page_first 3492
_journal_page_last 3501
_journal_paper_doi 10.1021/ic0619153
_journal_volume 46
_journal_year 2007
_chemical_formula_sum 'C31 H43 N5 Ni2 O22 Pr'
_chemical_formula_weight 1096.01
_space_group_IT_number 2
_symmetry_cell_setting triclinic
_symmetry_Int_Tables_number 2
_symmetry_space_group_name_Hall '-P 1'
_symmetry_space_group_name_H-M 'P -1'
_cell_angle_alpha 92.794(2)
_cell_angle_beta 104.708(4)
_cell_angle_gamma 91.285(3)
_cell_formula_units_Z 1
_cell_length_a 7.8083(7)
_cell_length_b 9.3987(6)
_cell_length_c 14.481(1)
_cell_measurement_reflns_used 6362
_cell_measurement_temperature 183.2
_cell_measurement_theta_max 27.3
_cell_measurement_theta_min 1.5
_cell_volume 1026.02(13)
_computing_cell_refinement PROCESS-AUTO
_computing_data_collection PROCESS-AUTO
_computing_data_reduction 'teXsan Ver. 1.11'
_computing_publication_material 'teXsan Ver. 1.11'
_computing_structure_refinement 'teXsan Ver. 1.10'
_computing_structure_solution DirectMethod
_diffrn_detector_area_resol_mean 10.00
_diffrn_measured_fraction_theta_full 0.9815
_diffrn_measured_fraction_theta_max 0.9815
_diffrn_measurement_device_type 'Rigaku RAXIS-RAPID Imaging Plate'
_diffrn_measurement_method \w
_diffrn_radiation_type 'Mo K\a'
_diffrn_radiation_wavelength 0.7107
_diffrn_reflns_av_R_equivalents 0.025
_diffrn_reflns_limit_h_max 10
_diffrn_reflns_limit_h_min 0
_diffrn_reflns_limit_k_max 12
_diffrn_reflns_limit_k_min -12
_diffrn_reflns_limit_l_max 18
_diffrn_reflns_limit_l_min -18
_diffrn_reflns_number 9293
_diffrn_reflns_theta_full 27.35
_diffrn_reflns_theta_max 27.35
_exptl_absorpt_coefficient_mu 2.164
_exptl_absorpt_correction_T_max 0.739
_exptl_absorpt_correction_T_min 0.541
_exptl_absorpt_correction_type multi-scan
_exptl_absorpt_process_details '(Higashi, 1995)'
_exptl_crystal_colour green
_exptl_crystal_density_diffrn 1.774
_exptl_crystal_density_method 'not measured'
_exptl_crystal_description platelet
_exptl_crystal_size_max 0.340
_exptl_crystal_size_mid 0.280
_exptl_crystal_size_min 0.140
_refine_diff_density_max 1.11
_refine_diff_density_min -0.53
_refine_ls_extinction_method none
_refine_ls_goodness_of_fit_ref 1.001
_refine_ls_hydrogen_treatment noref
_refine_ls_number_parameters 304
_refine_ls_number_reflns 4520
_refine_ls_R_factor_gt 0.0284
_refine_ls_shift/su_max 0.0022
_refine_ls_structure_factor_coef Fsqd
_refine_ls_weighting_details 'w = 1/[\s^2^(Fo^2^) + (0.08000(Max(Fo^2^,0) + 2Fc^2^)/3)^2^]'
_refine_ls_weighting_scheme calc
_refine_ls_wR_factor_ref 0.0869
_reflns_number_gt 4350
_reflns_number_total 4523
_reflns_threshold_expression F^2^>2.0\s(F^2^)
_cod_data_source_file ic0619153si20061007_020931_03.cif
_cod_data_source_block 3_Ni2Pr_A_[Ni2Pr(L)2(NO3)2(MeOH)4]NO3.MeOH
_cod_depositor_comments
;

  Following atoms were removed leaving only those belonging to
  asymmetric unit:

  O(2*) O -0.1009(2) -0.0688(2) -0.1788(1) 0.0210(4) Uani 1.00 d . . .
  O(3*) O 0.1754(2) -0.1791(2) 0.1086(1) 0.0213(4) Uani 1.00 d . . .
  O(5*) O -0.2777(3) -0.0096(2) 0.0642(2) 0.0343(5) Uani 1.00 d . . .
  O(6*) O -0.2384(3) -0.1987(2) -0.0161(2) 0.0357(5) Uani 1.00 d . . .
  N(1*) N 0.0787(3) -0.2581(2) -0.0724(1) 0.0179(4) Uani 1.00 d . . .
  O(4*) O 0.3877(3) -0.2511(2) 0.2968(1) 0.0360(5) Uani 1.00 d . . .
  Ni(*) Ni -0.24855(4) 0.08816(3) -0.24163(2) 0.02114(8) Uani 1.00 d . . .
  O(10*) O 0.9535(9) 0.5565(7) 0.4206(4) 0.075(2) Uani 0.50 d P . .
  O(13*) O 0.883(2) 0.3517(10) 0.5760(6) 0.081(3) Uani 0.50 d P . .
  C(16*) C 0.789(2) 0.271(1) 0.4895(7) 0.072(3) Uani 0.50 d P . .
  O(8*) O 1.1212(8) 0.5648(7) 0.5621(4) 0.068(2) Uani 0.50 d P . .
  H(20*) H 0.9213 0.4469 0.5808 0.0287 Uiso 1.00 calc . . .
  O(9*) O 1.175(1) 0.699(2) 0.4603(9) 0.126(6) Uani 0.50 d P . .
  N(3*) N 1.0904(7) 0.6058(7) 0.4804(4) 0.049(2) Uani 0.50 d P . .
  C(4*) C -0.0771(3) -0.1841(2) -0.2263(2) 0.0196(5) Uani 1.00 d . . .
  C(10*) C 0.2196(3) -0.3068(2) 0.0895(2) 0.0182(5) Uani 1.00 d . . .
  N(2*) N -0.3232(3) -0.1380(2) 0.0370(2) 0.0262(5) Uani 1.00 d . . .
  C(5*) C 0.0340(3) -0.2911(2) -0.1673(2) 0.0202(5) Uani 1.00 d . . .
  C(9*) C 0.1739(3) -0.3511(2) -0.0145(2) 0.0192(5) Uani 1.00 d . . .
  C(12*) C 0.3847(3) -0.3693(3) 0.2536(2) 0.0274(6) Uani 1.00 d . . .
  O(1*) O -0.3209(3) -0.0152(2) -0.3688(1) 0.0323(5) Uani 1.00 d . . .
  O(11*) O -0.4692(3) 0.0025(2) -0.2029(2) 0.0448(6) Uani 1.00 d . . .
  O(12*) O -0.0379(3) 0.1919(2) -0.2805(1) 0.0358(5) Uani 1.00 d . . .
  H(21*) H 0.7072 0.3308 0.4471 0.0939 Uiso 0.50 calc P . .
  H(22*) H 0.8668 0.2323 0.4564 0.0939 Uiso 0.50 calc P . .
  H(23*) H 0.7179 0.1961 0.5058 0.0939 Uiso 0.50 calc P . .
  C(3*) C -0.1462(4) -0.2151(3) -0.3230(2) 0.0306(6) Uani 1.00 d . . .
  C(11*) C 0.3053(3) -0.4003(2) 0.1554(2) 0.0245(6) Uani 1.00 d . . .
  O(7*) O -0.4413(3) -0.2004(2) 0.0621(2) 0.0434(6) Uani 1.00 d . . .
  C(6*) C 0.0885(4) -0.4144(3) -0.2069(2) 0.0312(6) Uani 1.00 d . . .
  C(8*) C 0.2333(4) -0.4771(2) -0.0492(2) 0.0289(6) Uani 1.00 d . . .
  C(13*) C 0.4779(5) -0.4872(3) 0.3120(2) 0.0442(8) Uani 1.00 d . . .
  C(2*) C -0.2623(3) -0.1320(3) -0.3888(2) 0.0314(6) Uani 1.00 d . . .
  C(14*) C -0.5434(4) -0.1374(3) -0.2238(3) 0.0471(9) Uani 1.00 d . . .
  H(12*) H -0.5001 0.0402 -0.1540 0.0287 Uiso 1.00 calc . . .
  C(15*) C 0.1115(5) 0.1232(4) -0.2977(3) 0.0493(9) Uani 1.00 d . . .
  H(16*) H -0.0784 0.2400 -0.3346 0.0287 Uiso 1.00 calc . . .
  H(4*) H -0.1169 -0.3060 -0.3535 0.0287 Uiso 1.00 calc . . .
  H(8*) H 0.3079 -0.4975 0.1272 0.0287 Uiso 1.00 calc . . .
  C(7*) C 0.1891(4) -0.5078(3) -0.1467(2) 0.0355(7) Uani 1.00 d . . .
  H(5*) H 0.0552 -0.4375 -0.2739 0.0287 Uiso 1.00 calc . . .
  H(7*) H 0.3176 -0.5376 -0.0030 0.0287 Uiso 1.00 calc . . .
  H(9*) H 0.4686 -0.5722 0.2726 0.0530 Uiso 1.00 calc . . .
  H(10*) H 0.4233 -0.5036 0.3628 0.0530 Uiso 1.00 calc . . .
  H(11*) H 0.5989 -0.4603 0.3382 0.0530 Uiso 1.00 calc . . .
  C(1*) C -0.3251(6) -0.1910(5) -0.4904(2) 0.070(1) Uani 1.00 d . . .
  H(13*) H -0.4561 -0.1925 -0.2012 0.0287 Uiso 1.00 calc . . .
  H(14*) H -0.6346 -0.1464 -0.1916 0.0287 Uiso 1.00 calc . . .
  H(15*) H -0.5693 -0.1632 -0.2910 0.0287 Uiso 1.00 calc . . .
  H(17*) H 0.0534 0.0674 -0.3564 0.0287 Uiso 1.00 calc . . .
  H(18*) H 0.1718 0.0905 -0.2321 0.0287 Uiso 1.00 calc . . .
  H(19*) H 0.1927 0.2065 -0.3069 0.0287 Uiso 1.00 calc . . .
  H(6*) H 0.2211 -0.5994 -0.1694 0.0287 Uiso 1.00 calc . . .
  H(1*) H -0.2819 -0.2838 -0.4956 0.0846 Uiso 1.00 calc . . .
  H(2*) H -0.4511 -0.1956 -0.5088 0.0846 Uiso 1.00 calc . . .
  H(3*) H -0.2826 -0.1308 -0.5312 0.0846 Uiso 1.00 calc . . .

  Andrius Merkys
  2013-11-08
;
_cod_original_cell_volume 1026.0(1)
_cod_original_sg_symbol_H-M 'P -1 '
_cod_original_formula_sum 'C31 H43 N5 O22 Ni2 Pr '
_cod_database_code 4307430

loop_
_symmetry_equiv_pos_as_xyz
x,y,z
-x,-y,-z

loop_
_atom_site_label
_atom_site_type_symbol
_atom_site_fract_x
_atom_site_fract_y
_atom_site_fract_z
_atom_site_U_iso_or_equiv
_atom_site_adp_type
_atom_site_occupancy
_atom_site_calc_flag
_atom_site_refinement_flags
_atom_site_disorder_assembly
_atom_site_disorder_group
Pr Pr 0.0000 0.0000 0.0000 0.01505(5) Uani 1.00 d S . .
Ni Ni 0.24855(4) -0.08816(3) 0.24163(2) 0.02114(8) Uani 1.00 d . . .
O(1) O 0.3209(3) 0.0152(2) 0.3688(1) 0.0323(5) Uani 1.00 d . . .
O(2) O 0.1009(2) 0.0688(2) 0.1788(1) 0.0210(4) Uani 1.00 d . . .
O(3) O -0.1754(2) 0.1791(2) -0.1086(1) 0.0213(4) Uani 1.00 d . . .
O(4) O -0.3877(3) 0.2511(2) -0.2968(1) 0.0360(5) Uani 1.00 d . . .
O(5) O 0.2777(3) 0.0096(2) -0.0642(2) 0.0343(5) Uani 1.00 d . . .
O(6) O 0.2384(3) 0.1987(2) 0.0161(2) 0.0357(5) Uani 1.00 d . . .
O(7) O 0.4413(3) 0.2004(2) -0.0621(2) 0.0434(6) Uani 1.00 d . . .
O(8) O 0.8788(8) 0.4352(7) 0.4379(4) 0.068(2) Uani 0.50 d P . .
O(9) O 0.825(1) 0.301(2) 0.5397(9) 0.126(6) Uani 0.50 d P . .
O(10) O 1.0465(9) 0.4435(7) 0.5794(4) 0.075(2) Uani 0.50 d P . .
O(11) O 0.4692(3) -0.0025(2) 0.2029(2) 0.0448(6) Uani 1.00 d . . .
O(12) O 0.0379(3) -0.1919(2) 0.2805(1) 0.0358(5) Uani 1.00 d . . .
O(13) O 1.117(2) 0.6483(10) 0.4240(6) 0.081(3) Uani 0.50 d P . .
N(1) N -0.0787(3) 0.2581(2) 0.0724(1) 0.0179(4) Uani 1.00 d . . .
N(2) N 0.3232(3) 0.1380(2) -0.0370(2) 0.0262(5) Uani 1.00 d . . .
N(3) N 0.9096(7) 0.3942(7) 0.5196(4) 0.049(2) Uani 0.50 d P . .
C(1) C 0.3251(6) 0.1910(5) 0.4904(2) 0.070(1) Uani 1.00 d . . .
C(2) C 0.2623(3) 0.1320(3) 0.3888(2) 0.0314(6) Uani 1.00 d . . .
C(3) C 0.1462(4) 0.2151(3) 0.3230(2) 0.0306(6) Uani 1.00 d . . .
C(4) C 0.0771(3) 0.1841(2) 0.2263(2) 0.0196(5) Uani 1.00 d . . .
C(5) C -0.0340(3) 0.2911(2) 0.1673(2) 0.0202(5) Uani 1.00 d . . .
C(6) C -0.0885(4) 0.4144(3) 0.2069(2) 0.0312(6) Uani 1.00 d . . .
C(7) C -0.1891(4) 0.5078(3) 0.1467(2) 0.0355(7) Uani 1.00 d . . .
C(8) C -0.2333(4) 0.4771(2) 0.0492(2) 0.0289(6) Uani 1.00 d . . .
C(9) C -0.1739(3) 0.3511(2) 0.0145(2) 0.0192(5) Uani 1.00 d . . .
C(10) C -0.2196(3) 0.3068(2) -0.0895(2) 0.0182(5) Uani 1.00 d . . .
C(11) C -0.3053(3) 0.4003(2) -0.1554(2) 0.0245(6) Uani 1.00 d . . .
C(12) C -0.3847(3) 0.3693(3) -0.2536(2) 0.0274(6) Uani 1.00 d . . .
C(13) C -0.4779(5) 0.4872(3) -0.3120(2) 0.0442(8) Uani 1.00 d . . .
C(14) C 0.5434(4) 0.1374(3) 0.2238(3) 0.0471(9) Uani 1.00 d . . .
C(15) C -0.1115(5) -0.1232(4) 0.2977(3) 0.0493(9) Uani 1.00 d . . .
C(16) C 1.211(2) 0.729(1) 0.5105(7) 0.072(3) Uani 0.50 d P . .
H(1) H 0.2819 0.2838 0.4956 0.0846 Uiso 1.00 calc . . .
H(2) H 0.4511 0.1956 0.5088 0.0846 Uiso 1.00 calc . . .
H(3) H 0.2826 0.1308 0.5312 0.0846 Uiso 1.00 calc . . .
H(4) H 0.1169 0.3060 0.3535 0.0287 Uiso 1.00 calc . . .
H(5) H -0.0552 0.4375 0.2739 0.0287 Uiso 1.00 calc . . .
H(6) H -0.2211 0.5994 0.1694 0.0287 Uiso 1.00 calc . . .
H(7) H -0.3176 0.5376 0.0030 0.0287 Uiso 1.00 calc . . .
H(8) H -0.3079 0.4975 -0.1272 0.0287 Uiso 1.00 calc . . .
H(9) H -0.4686 0.5722 -0.2726 0.0530 Uiso 1.00 calc . . .
H(10) H -0.4233 0.5036 -0.3628 0.0530 Uiso 1.00 calc . . .
H(11) H -0.5989 0.4603 -0.3382 0.0530 Uiso 1.00 calc . . .
H(12) H 0.5001 -0.0402 0.1540 0.0287 Uiso 1.00 calc . . .
H(13) H 0.4561 0.1925 0.2012 0.0287 Uiso 1.00 calc . . .
H(14) H 0.6346 0.1464 0.1916 0.0287 Uiso 1.00 calc . . .
H(15) H 0.5693 0.1632 0.2910 0.0287 Uiso 1.00 calc . . .
H(16) H 0.0784 -0.2400 0.3345 0.0287 Uiso 1.00 calc . . .
H(17) H -0.0534 -0.0674 0.3564 0.0287 Uiso 1.00 calc . . .
H(18) H -0.1718 -0.0905 0.2321 0.0287 Uiso 1.00 calc . . .
H(19) H -0.1927 -0.2065 0.3069 0.0287 Uiso 1.00 calc . . .
H(20) H 1.0787 0.5531 0.4192 0.0287 Uiso 1.00 calc . . .
H(21) H 1.2928 0.6692 0.5529 0.0939 Uiso 0.50 calc P . .
H(22) H 1.1332 0.7677 0.5436 0.0939 Uiso 0.50 calc P . .
H(23) H 1.2821 0.8039 0.4942 0.0939 Uiso 0.50 calc P . .

loop_
_atom_site_aniso_label
_atom_site_aniso_U_11
_atom_site_aniso_U_22
_atom_site_aniso_U_33
_atom_site_aniso_U_12
_atom_site_aniso_U_13
_atom_site_aniso_U_23
Pr 0.0177(1) 0.0132(1) 0.0155(1) 0.00087(6) 0.00679(7) 0.00028(6)
Ni 0.0245(2) 0.0196(2) 0.0175(2) 0.0047(1) 0.0020(1) -0.0008(1)
O(1) 0.0370(9) 0.0326(9) 0.0219(8) 0.0106(8) -0.0023(7) -0.0026(7)
O(2) 0.0275(8) 0.0198(8) 0.0154(7) 0.0051(6) 0.0048(6) -0.0015(6)
O(3) 0.0268(8) 0.0178(7) 0.0191(8) 0.0042(6) 0.0055(6) 0.0008(6)
O(4) 0.044(1) 0.0275(9) 0.0271(9) 0.0139(8) -0.0086(8) -0.0025(7)
O(5) 0.0328(9) 0.0257(9) 0.050(1) -0.0045(7) 0.0239(9) -0.0083(8)
O(6) 0.0376(10) 0.0244(9) 0.053(1) -0.0036(7) 0.0289(9) -0.0061(8)
O(7) 0.0340(10) 0.040(1) 0.066(1) -0.0091(8) 0.0324(10) 0.0025(10)
O(8) 0.068(3) 0.097(4) 0.040(3) 0.003(3) 0.012(2) 0.034(3)
O(9) 0.093(7) 0.19(2) 0.09(1) -0.045(8) -0.004(8) 0.10(1)
O(10) 0.100(5) 0.081(4) 0.037(3) -0.008(4) 0.008(3) -0.006(3)
O(11) 0.036(1) 0.035(1) 0.069(1) -0.0081(8) 0.030(1) -0.0219(10)
O(12) 0.044(1) 0.037(1) 0.0300(10) -0.0010(9) 0.0156(9) 0.0054(8)
O(13) 0.132(10) 0.063(4) 0.044(5) -0.023(5) 0.017(5) 0.026(3)
N(1) 0.0206(9) 0.0163(9) 0.0176(9) 0.0001(7) 0.0064(7) 0.0017(7)
N(2) 0.0224(9) 0.026(1) 0.032(1) 0.0002(8) 0.0115(8) 0.0040(8)
N(3) 0.046(3) 0.064(4) 0.042(3) 0.018(3) 0.018(2) 0.020(3)
C(1) 0.096(3) 0.074(3) 0.025(1) 0.047(2) -0.014(2) -0.015(2)
C(2) 0.034(1) 0.036(1) 0.021(1) 0.009(1) 0.0015(9) -0.0064(9)
C(3) 0.039(1) 0.032(1) 0.018(1) 0.013(1) 0.0030(10) -0.0070(9)
C(4) 0.0209(10) 0.021(1) 0.0170(10) 0.0030(8) 0.0051(8) -0.0011(8)
C(5) 0.0222(10) 0.0186(10) 0.0199(10) 0.0013(8) 0.0061(8) -0.0021(8)
C(6) 0.042(1) 0.027(1) 0.024(1) 0.011(1) 0.007(1) -0.0056(9)
C(7) 0.052(2) 0.023(1) 0.032(1) 0.015(1) 0.010(1) -0.0045(10)
C(8) 0.039(1) 0.019(1) 0.028(1) 0.0086(9) 0.0068(10) -0.0002(9)
C(9) 0.0226(10) 0.0152(10) 0.020(1) -0.0003(8) 0.0068(8) 0.0015(8)
C(10) 0.0209(9) 0.0140(9) 0.0205(10) -0.0008(7) 0.0070(8) 0.0014(8)
C(11) 0.031(1) 0.017(1) 0.025(1) 0.0049(9) 0.0063(9) 0.0036(9)
C(12) 0.030(1) 0.023(1) 0.027(1) 0.0055(9) 0.0014(9) 0.0037(9)
C(13) 0.061(2) 0.030(1) 0.032(1) 0.017(1) -0.008(1) 0.003(1)
C(14) 0.041(2) 0.035(2) 0.069(2) -0.008(1) 0.024(2) -0.017(1)
C(15) 0.039(2) 0.068(2) 0.046(2) -0.001(2) 0.018(1) 0.014(2)
C(16) 0.085(7) 0.073(6) 0.045(5) -0.025(5) -0.008(5) 0.027(5)

loop_
_atom_type_symbol
_atom_type_description
_atom_type_scat_dispersion_real
_atom_type_scat_dispersion_imag
_atom_type_scat_source
C C 0.003 0.002
;International Tables for Crystallography
(1992, Vol. C, Tables 4.2.6.8 and 6.1.1.1)
;
H H 0.000 0.000
;International Tables for Crystallography
(1992, Vol. C, Table 6.1.1.2)
;
N N 0.006 0.003
;International Tables for Crystallography
(1992, Vol. C, Tables 4.2.6.8 and 6.1.1.1)
;
Ni Ni 0.339 1.112
;International Tables for Crystallography
(1992, Vol. C, Tables 4.2.6.8 and 6.1.1.1)
;
O O 0.011 0.006
;International Tables for Crystallography
(1992, Vol. C, Tables 4.2.6.8 and 6.1.1.1)
;
Pr Pr -0.218 2.821
;International Tables for Crystallography
(1992, Vol. C, Tables 4.2.6.8 and 6.1.1.1)
;

loop_
_geom_angle_atom_site_label_1
_geom_angle_atom_site_label_2
_geom_angle_atom_site_label_3
_geom_angle
_geom_angle_site_symmetry_1
_geom_angle_site_symmetry_2
_geom_angle_site_symmetry_3
_geom_angle_publ_flag
O(2) Pr O(2) 180.0 . . 2_555 yes
O(2) Pr O(3) 117.76(5) . . . yes
O(2) Pr O(3) 62.24(5) . . 2_555 yes
O(2) Pr O(5) 106.79(6) . . . yes
O(2) Pr O(5) 73.21(6) . . 2_555 yes
O(2) Pr O(6) 74.93(6) . . . yes
O(2) Pr O(6) 105.07(6) . . 2_555 yes
O(2) Pr N(1) 58.87(5) . . . yes
O(2) Pr N(1) 121.13(5) . . 2_555 yes
O(2) Pr O(3) 62.24(5) 2_555 . . yes
O(2) Pr O(3) 117.76(5) 2_555 . 2_555 yes
O(2) Pr O(5) 73.21(6) 2_555 . . yes
O(2) Pr O(5) 106.79(6) 2_555 . 2_555 yes
O(2) Pr O(6) 105.07(6) 2_555 . . yes
O(2) Pr O(6) 74.93(6) 2_555 . 2_555 yes
O(2) Pr N(1) 121.13(5) 2_555 . . yes
O(2) Pr N(1) 58.87(5) 2_555 . 2_555 yes
O(3) Pr O(3) 180.0 . . 2_555 yes
O(3) Pr O(5) 97.13(6) . . . yes
O(3) Pr O(5) 82.87(6) . . 2_555 yes
O(3) Pr O(6) 79.72(6) . . . yes
O(3) Pr O(6) 100.28(6) . . 2_555 yes
O(3) Pr N(1) 58.90(5) . . . yes
O(3) Pr N(1) 121.10(5) . . 2_555 yes
O(3) Pr O(5) 82.87(6) 2_555 . . yes
O(3) Pr O(5) 97.13(6) 2_555 . 2_555 yes
O(3) Pr O(6) 100.28(6) 2_555 . . yes
O(3) Pr O(6) 79.72(6) 2_555 . 2_555 yes
O(3) Pr N(1) 121.10(5) 2_555 . . yes
O(3) Pr N(1) 58.90(5) 2_555 . 2_555 yes
O(5) Pr O(5) 180.0 . . 2_555 yes
O(5) Pr O(6) 49.44(6) . . . yes
O(5) Pr O(6) 130.56(6) . . 2_555 yes
O(5) Pr N(1) 113.65(6) . . . yes
O(5) Pr N(1) 66.35(6) . . 2_555 yes
O(5) Pr O(6) 130.56(6) 2_555 . . yes
O(5) Pr O(6) 49.44(6) 2_555 . 2_555 yes
O(5) Pr N(1) 66.35(6) 2_555 . . yes
O(5) Pr N(1) 113.65(6) 2_555 . 2_555 yes
O(6) Pr O(6) 180.0 . . 2_555 yes
O(6) Pr N(1) 64.98(6) . . . yes
O(6) Pr N(1) 115.02(6) . . 2_555 yes
O(6) Pr N(1) 115.02(6) 2_555 . . yes
O(6) Pr N(1) 64.98(6) 2_555 . 2_555 yes
N(1) Pr N(1) 180.0 . . 2_555 yes
O(1) Ni O(2) 94.47(7) . . . yes
O(1) Ni O(3) 175.83(8) . . 2_555 yes
O(1) Ni O(4) 88.96(7) . . 2_555 yes
O(1) Ni O(11) 91.33(9) . . . yes
O(1) Ni O(12) 90.57(9) . . . yes
O(2) Ni O(3) 82.07(7) . . 2_555 yes
O(2) Ni O(4) 176.48(7) . . 2_555 yes
O(2) Ni O(11) 90.18(9) . . . yes
O(2) Ni O(12) 94.43(8) . . . yes
O(3) Ni O(4) 94.53(7) 2_555 . 2_555 yes
O(3) Ni O(11) 86.38(8) 2_555 . . yes
O(3) Ni O(12) 92.01(7) 2_555 . . yes
O(4) Ni O(11) 90.52(9) 2_555 . . yes
O(4) Ni O(12) 84.74(9) 2_555 . . yes
O(11) Ni O(12) 174.86(9) . . . yes
Ni O(1) C(2) 124.4(2) . . . yes
Pr O(2) Ni 107.53(6) . . . yes
Pr O(2) C(4) 130.4(1) . . . yes
Ni O(2) C(4) 122.0(1) . . . yes
Pr O(3) Ni 107.87(6) . . 2_555 yes
Pr O(3) C(10) 130.6(1) . . . yes
Ni O(3) C(10) 121.5(1) 2_555 . . yes
Ni O(4) C(12) 124.0(2) 2_555 . . yes
Pr O(5) N(2) 96.5(1) . . . yes
Pr O(6) N(2) 96.8(1) . . . yes
O(10) O(8) N(3) 120.3(6) 2_766 . . yes
O(13) O(9) N(3) 57(1) 2_766 . . yes
O(13) O(9) C(16) 152(2) 2_766 . 2_766 yes
N(3) O(9) C(16) 95(1) . . 2_766 yes
O(8) O(10) O(13) 150.5(7) 2_766 . 2_766 yes
O(8) O(10) N(3) 118.6(6) 2_766 . . yes
O(13) O(10) N(3) 40.7(5) 2_766 . . yes
Ni O(11) C(14) 127.4(2) . . . yes
Ni O(12) C(15) 124.6(2) . . . yes
O(9) O(13) O(10) 134(1) 2_766 . 2_766 yes
O(9) O(13) N(3) 83(1) 2_766 . 2_766 yes
O(9) O(13) C(16) 13(1) 2_766 . . yes
O(10) O(13) N(3) 55.6(6) 2_766 . 2_766 yes
O(10) O(13) C(16) 121.5(10) 2_766 . . yes
N(3) O(13) C(16) 70.1(8) 2_766 . . yes
Pr N(1) C(5) 121.0(1) . . . yes
Pr N(1) C(9) 120.6(1) . . . yes
C(5) N(1) C(9) 118.2(2) . . . yes
O(5) N(2) O(6) 116.5(2) . . . yes
O(5) N(2) O(7) 121.6(2) . . . yes
O(6) N(2) O(7) 121.9(2) . . . yes
O(8) N(3) O(9) 121.7(9) . . . yes
O(8) N(3) O(10) 118.1(6) . . . yes
O(8) N(3) O(13) 157.0(9) . . 2_766 yes
O(8) N(3) C(16) 92.2(7) . . 2_766 yes
O(9) N(3) O(10) 119.8(8) . . . yes
O(9) N(3) O(13) 39.0(7) . . 2_766 yes
O(9) N(3) C(16) 30.9(7) . . 2_766 yes
O(10) N(3) O(13) 83.7(7) . . 2_766 yes
O(10) N(3) C(16) 145.3(7) . . 2_766 yes
O(13) N(3) C(16) 69.9(7) 2_766 . 2_766 yes
O(1) C(2) C(1) 117.1(2) . . . yes
O(1) C(2) C(3) 125.3(2) . . . yes
C(1) C(2) C(3) 117.5(2) . . . yes
C(2) C(3) C(4) 127.4(2) . . . yes
O(2) C(4) C(3) 126.1(2) . . . yes
O(2) C(4) C(5) 114.7(2) . . . yes
C(3) C(4) C(5) 119.3(2) . . . yes
N(1) C(5) C(4) 114.8(2) . . . yes
N(1) C(5) C(6) 122.4(2) . . . yes
C(4) C(5) C(6) 122.9(2) . . . yes
C(5) C(6) C(7) 118.8(2) . . . yes
C(6) C(7) C(8) 119.6(2) . . . yes
C(7) C(8) C(9) 118.4(2) . . . yes
N(1) C(9) C(8) 122.6(2) . . . yes
N(1) C(9) C(10) 115.1(2) . . . yes
C(8) C(9) C(10) 122.3(2) . . . yes
O(3) C(10) C(9) 114.5(2) . . . yes
O(3) C(10) C(11) 126.1(2) . . . yes
C(9) C(10) C(11) 119.4(2) . . . yes
C(10) C(11) C(12) 127.1(2) . . . yes
O(4) C(12) C(11) 125.4(2) . . . yes
O(4) C(12) C(13) 116.3(2) . . . yes
C(11) C(12) C(13) 118.2(2) . . . yes
O(9) C(16) O(13) 13(1) 2_766 . . yes
O(9) C(16) N(3) 53(1) 2_766 . 2_766 yes
O(13) C(16) N(3) 40.1(5) . . 2_766 yes

loop_
_geom_bond_atom_site_label_1
_geom_bond_atom_site_label_2
_geom_bond_distance
_geom_bond_site_symmetry_1
_geom_bond_site_symmetry_2
_geom_bond_publ_flag
Pr O(2) 2.553(2) . . yes
Pr O(2) 2.553(2) . 2_555 yes
Pr O(3) 2.539(2) . . yes
Pr O(3) 2.539(2) . 2_555 yes
Pr O(5) 2.569(2) . . yes
Pr O(5) 2.569(2) . 2_555 yes
Pr O(6) 2.567(2) . . yes
Pr O(6) 2.567(2) . 2_555 yes
Pr N(1) 2.740(2) . . yes
Pr N(1) 2.740(2) . 2_555 yes
Ni O(1) 1.982(2) . . yes
Ni O(2) 2.002(2) . . yes
Ni O(3) 2.007(2) . 2_555 yes
Ni O(4) 1.980(2) . 2_555 yes
Ni O(11) 2.099(2) . . yes
Ni O(12) 2.104(2) . . yes
O(1) C(2) 1.248(3) . . yes
O(2) C(4) 1.299(3) . . yes
O(3) C(10) 1.293(3) . . yes
O(4) C(12) 1.245(3) . . yes
O(5) N(2) 1.266(3) . . yes
O(6) N(2) 1.260(3) . . yes
O(7) N(2) 1.222(3) . . yes
O(8) O(10) 1.332(8) . 2_766 yes
O(8) N(3) 1.229(7) . . yes
O(9) O(13) 0.74(1) . 2_766 yes
O(9) N(3) 1.18(1) . . yes
O(9) C(16) 0.75(2) . 2_766 yes
O(10) O(13) 1.51(1) . 2_766 yes
O(10) N(3) 1.255(9) . . yes
O(11) C(14) 1.412(4) . . yes
O(12) C(15) 1.416(4) . . yes
O(13) N(3) 0.99(1) . 2_766 yes
O(13) C(16) 1.45(1) . . yes
N(1) C(5) 1.348(3) . . yes
N(1) C(9) 1.342(3) . . yes
N(3) C(16) 1.45(1) . 2_766 yes
C(1) C(2) 1.502(4) . . yes
C(2) C(3) 1.416(4) . . yes
C(3) C(4) 1.380(3) . . yes
C(4) C(5) 1.496(3) . . yes
C(5) C(6) 1.392(3) . . yes
C(6) C(7) 1.380(4) . . yes
C(7) C(8) 1.380(4) . . yes
C(8) C(9) 1.398(3) . . yes
C(9) C(10) 1.493(3) . . yes
C(10) C(11) 1.383(3) . . yes
C(11) C(12) 1.413(3) . . yes
C(12) C(13) 1.511(3) . . yes

loop_
_geom_contact_atom_site_label_1
_geom_contact_atom_site_label_2
_geom_contact_distance
_geom_contact_site_symmetry_1
_geom_contact_site_symmetry_2
_geom_contact_publ_flag
Pr O(2) 2.553(2) . . ?
Pr O(2) 2.553(2) . 2_555 ?
Pr O(3) 2.539(2) . . ?
Pr O(3) 2.539(2) . 2_555 ?
Pr O(5) 2.569(2) . . ?
Pr O(5) 2.569(2) . 2_555 ?
Pr O(6) 2.567(2) . . ?
Pr O(6) 2.567(2) . 2_555 ?
Pr N(1) 2.740(2) . . ?
Pr N(1) 2.740(2) . 2_555 ?
O(1) O(9) 3.59(1) . 2_656 ?
O(3) O(7) 3.238(3) . 1_455 ?
O(4) O(9) 3.26(1) . 1_454 ?
O(4) O(13) 3.29(1) . 2_665 ?
O(4) C(1) 3.332(4) . 1_454 ?
O(5) O(11) 3.154(3) . 2_655 ?
O(5) O(7) 3.250(3) . 2_655 ?
O(5) C(14) 3.258(4) . 2_655 ?
O(5) N(2) 3.443(3) . 2_655 ?
O(5) O(5) 3.510(4) . 2_655 ?
O(6) C(8) 3.232(3) . 2_565 ?
O(7) O(11) 2.918(3) . 2_655 ?
O(7) C(10) 2.936(3) . 1_655 ?
O(7) C(9) 3.199(3) . 1_655 ?
O(7) C(11) 3.272(3) . 1_655 ?
O(7) C(8) 3.491(3) . 2_565 ?
O(7) C(7) 3.500(3) . 2_565 ?
O(8) O(13) 2.75(1) . . ?
O(8) C(13) 3.315(6) . 2_565 ?
O(8) C(6) 3.414(6) . 1_655 ?
O(9) O(12) 2.81(1) . 2_656 ?
O(9) C(15) 3.35(1) . 2_656 ?
O(10) C(16) 2.58(1) . 2_766 ?
O(10) O(13) 3.17(1) . . ?
O(10) C(6) 3.245(6) . 2_666 ?
O(10) C(16) 3.25(1) . . ?
O(10) O(12) 3.349(7) . 2_656 ?
O(10) C(15) 3.553(8) . 2_656 ?
O(11) N(2) 3.434(3) . 2_655 ?
O(11) C(15) 3.454(4) . 1_655 ?
O(12) O(13) 2.578(9) . 1_445 ?
O(12) C(16) 3.388(9) . 1_445 ?
O(12) N(3) 3.483(6) . 2_656 ?
O(12) C(7) 3.516(4) . 1_545 ?
O(13) C(15) 3.17(1) . 1_665 ?
O(13) N(3) 3.39(1) . . ?
